data_7012279
loop_
_publ_author_name
'Hermans, Sophie'
'Khimyak, Tetyana'
'Feeder, Neil'
'Teat, Simon J.'
'Johnson, Brian F. G.'

_publ_section_title
;
 Ligand substitutions in Ru--Pt clusters: isolation of compounds with
 unusual geometries
;
_journal_issue 4
_journal_name_full 'Dalton Transactions'
_journal_page_first 672
_journal_paper_doi 10.1039/b209592k
_journal_year 2003
_chemical_formula_moiety 'C63 H44 O12 P4 Pt Ru5,1.5(C1 H2 Cl2)'
_chemical_formula_sum 'C64.5 H47 Cl3 O12 P4 Pt Ru5'
_chemical_formula_weight 1944.69
_chemical_name_systematic
; 
? 
;
_space_group_IT_number 14
_symmetry_cell_setting monoclinic
_symmetry_space_group_name_Hall '-P 2ybc'
_symmetry_space_group_name_H-M 'P 1 21/c 1'
_atom_sites_solution_hydrogens geom
_atom_sites_solution_primary direct
_atom_sites_solution_secondary difmap
_audit_creation_method SHELXL
_cell_angle_alpha 90.00
_cell_angle_beta 96.710(10)
_cell_angle_gamma 90.00
_cell_formula_units_Z 8
_cell_length_a 13.3280(10)
_cell_length_b 17.7050(10)
_cell_length_c 56.071(3)
_cell_measurement_temperature 180(2)
_cell_volume 13140.6(14)
_computing_structure_refinement 'SHELXL-93 (Sheldrick, 1993)'
_computing_structure_solution 'SHELXS-86 (Sheldrick, 1990)'
_diffrn_ambient_temperature 180(2)
_diffrn_measurement_device_type 'Nonius Kappa CCD'
_diffrn_measurement_method 'Thin slice \w and \f scans'
_diffrn_radiation_source 'fine-focus sealed tube'
_diffrn_radiation_type MoK\a
_diffrn_radiation_wavelength 0.71073
_diffrn_reflns_av_R_equivalents 0.0570
_diffrn_reflns_av_sigmaI/netI 0.1065
_diffrn_reflns_limit_h_max 15
_diffrn_reflns_limit_h_min -15
_diffrn_reflns_limit_k_max 21
_diffrn_reflns_limit_k_min -21
_diffrn_reflns_limit_l_max 66
_diffrn_reflns_limit_l_min -66
_diffrn_reflns_number 41492
_diffrn_reflns_theta_max 25.03
_diffrn_reflns_theta_min 1.21
_diffrn_standards_number 0
_exptl_absorpt_coefficient_mu 3.521
_exptl_absorpt_correction_T_max 0.7423
_exptl_absorpt_correction_T_min 0.6773
_exptl_absorpt_correction_type multi-scan
_exptl_absorpt_process_details
;
multi-scan from symmetry-related measurements 
Sortav (Blessing 1995)
;
_exptl_crystal_colour dark
_exptl_crystal_density_diffrn 1.966
_exptl_crystal_F_000 7512
_exptl_crystal_size_max 0.12
_exptl_crystal_size_mid 0.09
_exptl_crystal_size_min 0.09
_refine_diff_density_max 2.126
_refine_diff_density_min -1.315
_refine_diff_density_rms 0.186
_refine_ls_extinction_method none
_refine_ls_goodness_of_fit_all 0.996
_refine_ls_goodness_of_fit_obs 1.031
_refine_ls_matrix_type full
_refine_ls_number_parameters 968
_refine_ls_number_reflns 22919
_refine_ls_number_restraints 7
_refine_ls_restrained_S_all 1.337
_refine_ls_restrained_S_obs 1.036
_refine_ls_R_factor_all 0.1015
_refine_ls_R_factor_obs 0.0489
_refine_ls_shift/esd_max 1.303
_refine_ls_shift/esd_mean 0.058
_refine_ls_structure_factor_coef Fsqd
_refine_ls_weighting_details 'w=1/[\s^2^(Fo^2^)+(0.0637P)^2^+0.0000P] where P=(Fo^2^+2Fc^2^)/3'
_refine_ls_weighting_scheme calc
_refine_ls_wR_factor_all 0.1786
_refine_ls_wR_factor_obs 0.1103
_reflns_number_observed 14896
_reflns_number_total 22986
_reflns_observed_criterion >2sigma(I)
_cod_data_source_file b209592k.txt
_cod_data_source_block compound_11
_cod_depositor_comments
;
The following automatic conversions were performed:
'_symmetry_cell_setting' value 'Monoclinic' changed to 'monoclinic'
according to '/home/saulius/struct/CIF-dictionaries/cif_core.dic'
dictionary named 'cif_core.dic' version 2.4.1 from 2010-06-29.

Automatic conversion script
Id: cif_fix_enum 1527 2010-12-29 10:47:43Z saulius 

The following automatic conversions were performed:

'_refine_ls_weighting_scheme' value 'calc
w=1/[\s^2^(Fo^2^)+(0.0637P)^2^+0.0000P] where P=(Fo^2^+2Fc^2^)/3' was
changed to 'calc'. New tag '_refine_ls_weighting_details' was
created. The value of the new tag was set to
'w=1/[\s^2^(Fo^2^)+(0.0637P)^2^+0.0000P] where P=(Fo^2^+2Fc^2^)/3'.

Automatic conversion script
Id: cif_fix_values 3143 2015-03-26 13:38:13Z robertas 
;
_cod_original_sg_symbol_H-M P2(1)/c
_cod_original_formula_sum 'C64.50 H47 Cl3 O12 P4 Pt Ru5'
_cod_database_code 7012279

loop_
_symmetry_equiv_pos_as_xyz
'x, y, z'
'-x, y+1/2, -z+1/2'
'-x, -y, -z'
'x, -y-1/2, z-1/2'

loop_
_atom_site_aniso_label
_atom_site_aniso_U_11
_atom_site_aniso_U_22
_atom_site_aniso_U_33
_atom_site_aniso_U_23
_atom_site_aniso_U_13
_atom_site_aniso_U_12
Pt1_1 0.0327(2) 0.0279(2) 0.0328(2) -0.0043(2) 0.0047(2) -0.0045(2)
Ru1_1 0.0250(4) 0.0254(4) 0.0272(4) -0.0001(3) 0.0053(3) 0.0022(3)
Ru2_1 0.0242(4) 0.0254(4) 0.0271(4) 0.0045(3) 0.0022(3) -0.0002(3)
Ru3_1 0.0252(4) 0.0229(4) 0.0270(4) 0.0003(3) 0.0049(3) 0.0004(3)
Ru4_1 0.0288(4) 0.0257(4) 0.0263(4) 0.0036(3) 0.0056(4) 0.0041(3)
Ru5_1 0.0297(5) 0.0235(4) 0.0291(5) -0.0028(3) 0.0027(4) -0.0006(3)
P1_1 0.0272(14) 0.0225(13) 0.0306(15) 0.0035(11) 0.0048(12) -0.0014(11)
P2_1 0.0279(14) 0.0233(13) 0.0298(15) 0.0013(11) 0.0044(11) -0.0002(11)
P3_1 0.0320(15) 0.0286(13) 0.0252(14) 0.0010(11) 0.0032(12) 0.0048(11)
P4_1 0.0306(14) 0.0297(14) 0.0292(15) 0.0007(11) 0.0083(12) 0.0033(11)
O1_1 0.074(6) 0.052(5) 0.115(8) -0.041(5) -0.005(6) -0.009(5)
O2_1 0.028(4) 0.050(4) 0.056(5) -0.015(4) 0.003(3) -0.008(3)
O3_1 0.055(5) 0.041(4) 0.044(5) 0.001(3) 0.011(4) 0.021(4)
O4_1 0.073(6) 0.044(5) 0.052(5) 0.003(4) -0.022(4) -0.007(4)
O5_1 0.034(4) 0.056(5) 0.057(5) 0.014(4) 0.012(4) 0.018(4)
O6_1 0.065(5) 0.038(4) 0.057(5) -0.009(4) 0.024(4) 0.002(4)
O7_1 0.037(4) 0.063(5) 0.055(5) 0.006(4) -0.008(4) -0.006(4)
O8_1 0.127(8) 0.029(4) 0.058(6) 0.005(4) 0.022(5) 0.021(5)
O9_1 0.035(5) 0.243(13) 0.128(9) 0.140(9) -0.003(6) -0.004(7)
O10_1 0.077(6) 0.077(6) 0.044(5) 0.006(4) -0.014(4) -0.021(5)
O11_1 0.054(5) 0.042(4) 0.052(5) 0.003(4) 0.007(4) -0.017(4)
O12_1 0.068(6) 0.039(4) 0.082(6) -0.008(4) 0.017(5) 0.024(4)
Pt1_2 0.0314(2) 0.0274(2) 0.0286(2) 0.0021(2) 0.0027(2) 0.0005(2)
Ru1_2 0.0246(4) 0.0178(4) 0.0317(5) -0.0026(3) 0.0071(4) -0.0026(3)
Ru2_2 0.0248(4) 0.0205(4) 0.0278(4) -0.0013(3) 0.0081(3) -0.0017(3)
Ru3_2 0.0312(5) 0.0174(4) 0.0286(5) -0.0008(3) 0.0077(4) -0.0029(3)
Ru4_2 0.0251(4) 0.0207(4) 0.0255(4) 0.0008(3) 0.0068(3) -0.0018(3)
Ru5_2 0.0291(4) 0.0229(4) 0.0253(4) 0.0019(3) 0.0045(3) -0.0001(3)
P1_2 0.0323(14) 0.0231(13) 0.0276(14) -0.0005(11) 0.0103(12) -0.0007(11)
P2_2 0.0350(15) 0.0203(12) 0.0312(15) -0.0025(11) 0.0086(12) -0.0029(11)
P3_2 0.0244(13) 0.0237(13) 0.0296(15) 0.0024(11) 0.0039(11) 0.0001(11)
P4_2 0.0256(14) 0.0205(12) 0.0284(14) -0.0005(10) 0.0066(11) -0.0005(11)
O1_2 0.073(6) 0.133(8) 0.055(6) 0.046(6) -0.028(5) -0.012(6)
O2_2 0.060(5) 0.043(5) 0.086(7) -0.012(4) -0.028(5) 0.011(4)
O3_2 0.073(6) 0.030(4) 0.101(7) -0.003(4) 0.058(5) -0.003(4)
O4_2 0.035(4) 0.085(6) 0.034(4) 0.005(4) 0.001(4) 0.011(4)
O5_2 0.052(5) 0.035(4) 0.090(6) -0.009(4) 0.036(5) -0.016(4)
O6_2 0.080(6) 0.032(4) 0.041(5) 0.015(3) 0.013(4) 0.000(4)
O7_2 0.035(4) 0.048(4) 0.073(6) -0.017(4) 0.008(4) -0.006(4)
O8_2 0.063(5) 0.049(4) 0.042(5) 0.019(4) 0.022(4) 0.012(4)
O9_2 0.026(4) 0.052(5) 0.065(5) -0.001(4) -0.005(4) -0.002(3)
O10_2 0.036(4) 0.054(5) 0.054(5) -0.001(4) 0.000(4) 0.011(4)
O11_2 0.073(6) 0.065(5) 0.042(5) -0.018(4) -0.009(4) -0.016(4)
O12_2 0.059(5) 0.039(4) 0.039(4) 0.012(3) 0.018(4) -0.002(4)
Cl2 0.092(3) 0.139(4) 0.070(3) -0.004(2) 0.007(2) -0.042(3)
Cl1 0.080(3) 0.143(4) 0.080(3) 0.013(3) 0.010(2) -0.011(3)
Cl4 0.302(12) 0.236(8) 0.359(13) -0.013(8) 0.199(10) 0.070(8)
Cl3 0.229(10) 0.112(5) 0.947(32) -0.005(11) 0.267(16) -0.029(6)
Cl5 0.356(14) 0.279(11) 0.489(19) 0.109(11) 0.228(14) 0.088(10)
Cl6 0.205(7) 0.335(10) 0.094(4) -0.020(5) -0.014(4) -0.122(7)

loop_
_atom_site_label
_atom_site_type_symbol
_atom_site_fract_x
_atom_site_fract_y
_atom_site_fract_z
_atom_site_U_iso_or_equiv
_atom_site_thermal_displace_type
_atom_site_occupancy
_atom_site_calc_flag
_atom_site_refinement_flags
_atom_site_disorder_group
C0_1 C -0.3791(6) 0.1774(5) 0.0705(2) 0.026(2) Uiso 1 d . .
Pt1_1 Pt -0.32685(3) 0.26755(2) 0.090529(7) 0.03109(11) Uani 1 d . .
Ru1_1 Ru -0.24844(6) 0.16707(4) 0.054420(13) 0.0257(2) Uani 1 d . .
Ru2_1 Ru -0.32157(6) 0.10862(4) 0.098002(13) 0.0256(2) Uani 1 d . .
Ru3_1 Ru -0.51762(6) 0.18428(4) 0.084227(13) 0.0249(2) Uani 1 d . .
Ru4_1 Ru -0.44015(6) 0.25263(4) 0.044007(13) 0.0267(2) Uani 1 d . .
Ru5_1 Ru -0.43804(6) 0.08810(4) 0.049746(14) 0.0275(2) Uani 1 d . .
P1_1 P -0.3897(2) 0.02562(13) 0.12439(4) 0.0267(6) Uani 1 d . .
P2_1 P -0.5804(2) 0.11766(13) 0.11514(4) 0.0269(6) Uani 1 d . .
P3_1 P -0.3750(2) 0.29794(13) 0.01012(4) 0.0286(6) Uani 1 d . .
P4_1 P -0.2074(2) 0.18383(13) 0.01513(4) 0.0294(6) Uani 1 d . .
O1_1 O -0.2516(6) 0.4009(4) 0.1199(2) 0.081(3) Uani 1 d . .
C1_1 C -0.2794(8) 0.3513(6) 0.1084(2) 0.044(3) Uiso 1 d . .
O2_1 O -0.0835(5) 0.2713(4) 0.07737(13) 0.045(2) Uani 1 d . .
C2_1 C -0.1505(8) 0.2353(5) 0.0693(2) 0.036(2) Uiso 1 d . .
O3_1 O -0.1089(5) 0.0311(4) 0.05400(12) 0.046(2) Uani 1 d . .
C3_1 C -0.1617(8) 0.0824(6) 0.0548(2) 0.038(3) Uiso 1 d . .
O4_1 O -0.2185(6) 0.2011(4) 0.13942(13) 0.059(2) Uani 1 d . .
C4_1 C -0.2635(8) 0.1766(5) 0.1219(2) 0.037(2) Uiso 1 d . .
O5_1 O -0.1396(5) 0.0048(4) 0.10524(13) 0.049(2) Uani 1 d . .
C5_1 C -0.2084(8) 0.0440(5) 0.1019(2) 0.035(2) Uiso 1 d . .
O6_1 O -0.5635(6) 0.3307(4) 0.10824(13) 0.052(2) Uani 1 d . .
C6_1 C -0.5409(7) 0.2740(5) 0.0991(2) 0.038(2) Uiso 1 d . .
O7_1 O -0.7224(5) 0.1757(4) 0.05449(13) 0.053(2) Uani 1 d . .
C7_1 C -0.6449(8) 0.1812(5) 0.0660(2) 0.035(2) Uiso 1 d . .
O8_1 O -0.4504(7) 0.4140(4) 0.06192(14) 0.070(3) Uani 1 d . .
C8_1 C -0.4390(8) 0.3516(6) 0.0573(2) 0.049(3) Uiso 1 d . .
O9_1 O -0.6507(6) 0.2686(7) 0.0180(2) 0.136(5) Uani 1 d . .
C9_1 C -0.5701(9) 0.2618(6) 0.0279(2) 0.056(3) Uiso 1 d . .
O10_1 O -0.5138(6) 0.1049(4) -0.00309(14) 0.068(2) Uani 1 d . .
C10_1 C -0.4856(8) 0.1040(6) 0.0171(2) 0.047(3) Uiso 1 d . .
O11_1 O -0.6161(5) -0.0076(4) 0.06070(12) 0.050(2) Uani 1 d . .
C11_1 C -0.5519(7) 0.0323(5) 0.0574(2) 0.034(2) Uiso 1 d . .
O12_1 O -0.3138(6) -0.0544(4) 0.04474(14) 0.062(2) Uani 1 d . .
C12_1 C -0.3566(8) 0.0015(6) 0.0467(2) 0.043(3) Uiso 1 d . .
C13_1 C -0.5288(6) 0.0214(5) 0.1201(2) 0.028(2) Uiso 1 d . .
H13A_1 H -0.5537(6) -0.0009(5) 0.1345(2) 0.034 Uiso 1 calc R .
H13B_1 H -0.5518(6) -0.0109(5) 0.1061(2) 0.034 Uiso 1 calc R .
C14_1 C -0.3510(7) 0.0371(5) 0.1566(2) 0.029(2) Uiso 1 d . .
C15_1 C -0.2502(7) 0.0490(5) 0.1640(2) 0.034(2) Uiso 1 d . .
H15_1 H -0.2040(7) 0.0539(5) 0.1524(2) 0.041 Uiso 1 calc R .
C16_1 C -0.2149(8) 0.0539(5) 0.1887(2) 0.049(3) Uiso 1 d . .
H16_1 H -0.1454(8) 0.0633(5) 0.1936(2) 0.058 Uiso 1 calc R .
C17_1 C -0.2802(8) 0.0451(5) 0.2052(2) 0.045(3) Uiso 1 d . .
H17_1 H -0.2568(8) 0.0492(5) 0.2218(2) 0.054 Uiso 1 calc R .
C18_1 C -0.3796(7) 0.0306(5) 0.1980(2) 0.040(3) Uiso 1 d . .
H18_1 H -0.4246(7) 0.0222(5) 0.2097(2) 0.048 Uiso 1 calc R .
C19_1 C -0.4158(7) 0.0279(5) 0.1738(2) 0.034(2) Uiso 1 d . .
H19_1 H -0.4857(7) 0.0197(5) 0.1690(2) 0.041 Uiso 1 calc R .
C20_1 C -0.3579(7) -0.0741(5) 0.1201(2) 0.027(2) Uiso 1 d . .
C21_1 C -0.3204(7) -0.1205(5) 0.1389(2) 0.044(3) Uiso 1 d . .
H21_1 H -0.3122(7) -0.1021(5) 0.1550(2) 0.053 Uiso 1 calc R .
C22_1 C -0.2948(8) -0.1954(6) 0.1340(2) 0.050(3) Uiso 1 d . .
H22_1 H -0.2662(8) -0.2270(6) 0.1467(2) 0.061 Uiso 1 calc R .
C23_1 C -0.3101(8) -0.2228(6) 0.1115(2) 0.054(3) Uiso 1 d . .
H23_1 H -0.2920(8) -0.2736(6) 0.1086(2) 0.065 Uiso 1 calc R .
C24_1 C -0.3516(8) -0.1785(6) 0.0926(2) 0.050(3) Uiso 1 d . .
H24_1 H -0.3635(8) -0.1986(6) 0.0768(2) 0.060 Uiso 1 calc R .
C25_1 C -0.3759(7) -0.1031(5) 0.0972(2) 0.043(3) Uiso 1 d . .
H25_1 H -0.4050(7) -0.0719(5) 0.0844(2) 0.051 Uiso 1 calc R .
C26_1 C -0.7162(7) 0.1035(5) 0.1083(2) 0.031(2) Uiso 1 d . .
C27_1 C -0.7617(7) 0.0352(5) 0.1019(2) 0.036(2) Uiso 1 d . .
H27_1 H -0.7228(7) -0.0099(5) 0.1026(2) 0.043 Uiso 1 calc R .
C28_1 C -0.8647(8) 0.0331(6) 0.0944(2) 0.048(3) Uiso 1 d . .
H28_1 H -0.8966(8) -0.0137(6) 0.0900(2) 0.058 Uiso 1 calc R .
C29_1 C -0.9207(9) 0.0985(6) 0.0933(2) 0.053(3) Uiso 1 d . .
H29_1 H -0.9908(9) 0.0959(6) 0.0879(2) 0.064 Uiso 1 calc R .
C30_1 C -0.8794(8) 0.1665(6) 0.0997(2) 0.047(3) Uiso 1 d . .
H30_1 H -0.9195(8) 0.2110(6) 0.0986(2) 0.056 Uiso 1 calc R .
C31_1 C -0.7751(7) 0.1699(5) 0.1079(2) 0.039(3) Uiso 1 d . .
H31_1 H -0.7448(7) 0.2165(5) 0.1131(2) 0.047 Uiso 1 calc R .
C32_1 C -0.5719(7) 0.1617(5) 0.1451(2) 0.031(2) Uiso 1 d . .
C33_1 C -0.4911(7) 0.2076(5) 0.1530(2) 0.033(2) Uiso 1 d . .
H33_1 H -0.4407(7) 0.2182(5) 0.1428(2) 0.040 Uiso 1 calc R .
C34_1 C -0.4837(9) 0.2378(6) 0.1758(2) 0.053(3) Uiso 1 d . .
H34_1 H -0.4270(9) 0.2682(6) 0.1814(2) 0.064 Uiso 1 calc R .
C35_1 C -0.5584(9) 0.2244(6) 0.1905(2) 0.058(3) Uiso 1 d . .
H35_1 H -0.5544(9) 0.2478(6) 0.2059(2) 0.069 Uiso 1 calc R .
C36_1 C -0.6368(9) 0.1782(6) 0.1833(2) 0.053(3) Uiso 1 d . .
H36_1 H -0.6862(9) 0.1668(6) 0.1937(2) 0.063 Uiso 1 calc R .
C37_1 C -0.6439(8) 0.1476(5) 0.1601(2) 0.042(3) Uiso 1 d . .
H37_1 H -0.6998(8) 0.1162(5) 0.1547(2) 0.050 Uiso 1 calc R .
C38_1 C -0.3104(7) 0.2248(5) -0.0053(2) 0.032(2) Uiso 1 d . .
H38A_1 H -0.2829(7) 0.2470(5) -0.0194(2) 0.039 Uiso 1 calc R .
H38B_1 H -0.3591(7) 0.1848(5) -0.0111(2) 0.039 Uiso 1 calc R .
C39_1 C -0.4666(7) 0.3362(5) -0.0137(2) 0.029(2) Uiso 1 d . .
C40_1 C -0.4799(8) 0.3093(5) -0.0370(2) 0.041(3) Uiso 1 d . .
H40_1 H -0.4420(8) 0.2668(5) -0.0411(2) 0.049 Uiso 1 calc R .
C41_1 C -0.5474(8) 0.3433(6) -0.0544(2) 0.049(3) Uiso 1 d . .
H41_1 H -0.5551(8) 0.3247(6) -0.0704(2) 0.059 Uiso 1 calc R .
C42_1 C -0.6038(8) 0.4047(6) -0.0482(2) 0.049(3) Uiso 1 d . .
H42_1 H -0.6497(8) 0.4282(6) -0.0602(2) 0.059 Uiso 1 calc R .
C43_1 C -0.5946(8) 0.4318(6) -0.0256(2) 0.045(3) Uiso 1 d . .
H43_1 H -0.6351(8) 0.4731(6) -0.0217(2) 0.054 Uiso 1 calc R .
C44_1 C -0.5259(8) 0.3990(5) -0.0079(2) 0.045(3) Uiso 1 d . .
H44_1 H -0.5187(8) 0.4187(5) 0.0080(2) 0.054 Uiso 1 calc R .
C45_1 C -0.2821(7) 0.3757(5) 0.0136(2) 0.033(2) Uiso 1 d . .
C46_1 C -0.2643(8) 0.4197(5) -0.0065(2) 0.041(3) Uiso 1 d . .
H46_1 H -0.3048(8) 0.4135(5) -0.0215(2) 0.049 Uiso 1 calc R .
C47_1 C -0.1883(8) 0.4708(6) -0.0040(2) 0.050(3) Uiso 1 d . .
H47_1 H -0.1752(8) 0.5003(6) -0.0175(2) 0.060 Uiso 1 calc R .
C48_1 C -0.1304(9) 0.4807(6) 0.0173(2) 0.061(3) Uiso 1 d . .
H48_1 H -0.0778(9) 0.5172(6) 0.0185(2) 0.073 Uiso 1 calc R .
C49_1 C -0.1461(9) 0.4390(6) 0.0375(2) 0.056(3) Uiso 1 d . .
H49_1 H -0.1037(9) 0.4455(6) 0.0522(2) 0.067 Uiso 1 calc R .
C50_1 C -0.2246(7) 0.3877(5) 0.0358(2) 0.038(2) Uiso 1 d . .
H50_1 H -0.2395(7) 0.3607(5) 0.0496(2) 0.045 Uiso 1 calc R .
C51_1 C -0.0936(7) 0.2403(5) 0.0118(2) 0.030(2) Uiso 1 d . .
C52_1 C -0.0850(8) 0.2894(5) -0.0074(2) 0.042(3) Uiso 1 d . .
H52_1 H -0.1421(8) 0.2992(5) -0.0188(2) 0.050 Uiso 1 calc R .
C53_1 C 0.0038(8) 0.3229(6) -0.0098(2) 0.048(3) Uiso 1 d . .
H53_1 H 0.0085(8) 0.3560(6) -0.0230(2) 0.057 Uiso 1 calc R .
C54_1 C 0.0870(9) 0.3107(6) 0.0062(2) 0.057(3) Uiso 1 d . .
H54_1 H 0.1486(9) 0.3352(6) 0.0040(2) 0.069 Uiso 1 calc R .
C55_1 C 0.0833(9) 0.2638(6) 0.0253(2) 0.054(3) Uiso 1 d . .
H55_1 H 0.1412(9) 0.2556(6) 0.0365(2) 0.065 Uiso 1 calc R .
C56_1 C -0.0081(7) 0.2282(5) 0.0277(2) 0.039(3) Uiso 1 d . .
H56_1 H -0.0117(7) 0.1946(5) 0.0408(2) 0.047 Uiso 1 calc R .
C57_1 C -0.1816(7) 0.0980(5) -0.0015(2) 0.036(2) Uiso 1 d . .
C58_1 C -0.2442(8) 0.0383(6) -0.0028(2) 0.047(3) Uiso 1 d . .
H58_1 H -0.3046(8) 0.0419(6) 0.0046(2) 0.057 Uiso 1 calc R .
C59_1 C -0.2246(8) -0.0283(6) -0.0144(2) 0.050(3) Uiso 1 d . .
H59_1 H -0.2675(8) -0.0710(6) -0.0138(2) 0.060 Uiso 1 calc R .
C60_1 C -0.1438(8) -0.0313(6) -0.0266(2) 0.052(3) Uiso 1 d . .
H60_1 H -0.1332(8) -0.0746(6) -0.0360(2) 0.063 Uiso 1 calc R .
C61_1 C -0.0794(10) 0.0248(7) -0.0257(2) 0.079(4) Uiso 1 d . .
H61_1 H -0.0187(10) 0.0202(7) -0.0330(2) 0.095 Uiso 1 calc R .
C62_1 C -0.1005(9) 0.0907(7) -0.0141(2) 0.060(3) Uiso 1 d . .
H62_1 H -0.0568(9) 0.1328(7) -0.0149(2) 0.072 Uiso 1 calc R .
C0_2 C 0.1861(6) -0.2614(5) 0.1928(2) 0.025(2) Uiso 1 d . .
Pt1_2 Pt 0.27805(3) -0.29804(2) 0.221772(7) 0.02920(11) Uani 1 d . .
Ru1_2 Ru 0.22043(5) -0.15101(4) 0.202694(13) 0.0244(2) Uani 1 d . .
Ru2_2 Ru 0.30907(5) -0.26455(4) 0.173300(13) 0.0240(2) Uani 1 d . .
Ru3_2 Ru 0.14968(6) -0.37312(4) 0.183717(13) 0.0254(2) Uani 1 d . .
Ru4_2 Ru 0.06013(5) -0.26200(4) 0.211029(13) 0.0235(2) Uani 1 d . .
Ru5_2 Ru 0.09774(6) -0.22315(4) 0.162963(13) 0.0257(2) Uani 1 d . .
P1_2 P 0.3382(2) -0.32727(13) 0.13801(4) 0.0271(6) Uani 1 d . .
P2_2 P 0.2333(2) -0.45418(13) 0.16003(4) 0.0285(6) Uani 1 d . .
P3_2 P -0.0022(2) -0.16958(13) 0.23486(4) 0.0258(6) Uani 1 d . .
P4_2 P 0.1313(2) -0.04948(12) 0.21598(4) 0.0246(6) Uani 1 d . .
O1_2 O 0.4212(7) -0.3480(5) 0.26384(15) 0.090(3) Uani 1 d . .
C1_2 C 0.3611(9) -0.3302(6) 0.2483(2) 0.049(3) Uiso 1 d . .
O2_2 O 0.3718(6) -0.1369(4) 0.2469(2) 0.066(2) Uani 1 d . .
C2_2 C 0.3124(8) -0.1502(5) 0.2310(2) 0.037(2) Uiso 1 d . .
O3_2 O 0.3314(6) -0.0332(4) 0.17755(15) 0.065(3) Uani 1 d . .
C3_2 C 0.2897(8) -0.0802(6) 0.1871(2) 0.039(3) Uiso 1 d . .
O4_2 O 0.4927(5) -0.3236(4) 0.20568(12) 0.052(2) Uani 1 d . .
C4_2 C 0.4123(8) -0.3061(5) 0.1966(2) 0.040(3) Uiso 1 d . .
O5_2 O 0.4587(5) -0.1482(4) 0.15959(14) 0.056(2) Uani 1 d . .
C5_2 C 0.3992(8) -0.1904(5) 0.1643(2) 0.038(3) Uiso 1 d . .
O6_2 O 0.1770(6) -0.4848(3) 0.22461(12) 0.051(2) Uani 1 d . .
C6_2 C 0.1720(7) -0.4403(5) 0.2095(2) 0.035(2) Uiso 1 d . .
O7_2 O -0.0577(5) -0.4389(4) 0.16792(13) 0.052(2) Uani 1 d . .
C7_2 C 0.0210(8) -0.4147(5) 0.1738(2) 0.036(2) Uiso 1 d . .
O8_2 O 0.0567(5) -0.3735(4) 0.25168(12) 0.050(2) Uani 1 d . .
C8_2 C 0.0599(7) -0.3303(5) 0.2365(2) 0.032(2) Uiso 1 d . .
O9_2 O -0.1533(5) -0.2966(4) 0.18811(13) 0.048(2) Uani 1 d . .
C9_2 C -0.0740(8) -0.2840(5) 0.1972(2) 0.033(2) Uiso 1 d . .
O10_2 O -0.0832(5) -0.1199(4) 0.16487(13) 0.048(2) Uani 1 d . .
C10_2 C -0.0155(8) -0.1589(5) 0.1644(2) 0.037(2) Uiso 1 d . .
O11_2 O -0.0070(6) -0.3244(4) 0.12343(13) 0.061(2) Uani 1 d . .
C11_2 C 0.0334(8) -0.2887(6) 0.1390(2) 0.041(3) Uiso 1 d . .
O12_2 O 0.2029(5) -0.1210(3) 0.12977(12) 0.045(2) Uani 1 d . .
C12_2 C 0.1686(7) -0.1615(5) 0.1424(2) 0.034(2) Uiso 1 d . .
C13_2 C 0.2551(7) -0.4096(5) 0.1318(2) 0.030(2) Uiso 1 d . .
H13A_2 H 0.1900(7) -0.3934(5) 0.1230(2) 0.036 Uiso 1 calc R .
H13B_2 H 0.2870(7) -0.4462(5) 0.1217(2) 0.036 Uiso 1 calc R .
C14_2 C 0.4645(7) -0.3654(5) 0.1353(2) 0.028(2) Uiso 1 d . .
C15_2 C 0.5453(7) -0.3521(5) 0.1519(2) 0.037(2) Uiso 1 d . .
H15_2 H 0.5366(7) -0.3190(5) 0.1648(2) 0.044 Uiso 1 calc R .
C16_2 C 0.6390(8) -0.3841(5) 0.1509(2) 0.043(3) Uiso 1 d . .
H16_2 H 0.6931(8) -0.3754(5) 0.1632(2) 0.052 Uiso 1 calc R .
C17_2 C 0.6512(9) -0.4294(6) 0.1313(2) 0.052(3) Uiso 1 d . .
H17_2 H 0.7150(9) -0.4523(6) 0.1302(2) 0.062 Uiso 1 calc R .
C18_2 C 0.5756(8) -0.4416(6) 0.1141(2) 0.047(3) Uiso 1 d . .
H18_2 H 0.5862(8) -0.4722(6) 0.1007(2) 0.056 Uiso 1 calc R .
C19_2 C 0.4785(8) -0.4090(5) 0.1156(2) 0.042(3) Uiso 1 d . .
H19_2 H 0.4246(8) -0.4173(5) 0.1033(2) 0.051 Uiso 1 calc R .
C20_2 C 0.3152(6) -0.2716(5) 0.1105(2) 0.024(2) Uiso 1 d . .
C21_2 C 0.3896(7) -0.2218(5) 0.1043(2) 0.036(2) Uiso 1 d . .
H21_2 H 0.4532(7) -0.2199(5) 0.1139(2) 0.043 Uiso 1 calc R .
C22_2 C 0.3722(8) -0.1757(5) 0.0846(2) 0.038(3) Uiso 1 d . .
H22_2 H 0.4242(8) -0.1429(5) 0.0806(2) 0.046 Uiso 1 calc R .
C23_2 C 0.2835(8) -0.1763(6) 0.0708(2) 0.044(3) Uiso 1 d . .
H23_2 H 0.2717(8) -0.1427(6) 0.0576(2) 0.052 Uiso 1 calc R .
C24_2 C 0.2080(9) -0.2263(6) 0.0760(2) 0.049(3) Uiso 1 d . .
H24_2 H 0.1459(9) -0.2282(6) 0.0659(2) 0.059 Uiso 1 calc R .
C25_2 C 0.2231(7) -0.2730(5) 0.0959(2) 0.038(2) Uiso 1 d . .
H25_2 H 0.1708(7) -0.3060(5) 0.0995(2) 0.045 Uiso 1 calc R .
C26_2 C 0.1616(7) -0.5377(5) 0.1494(2) 0.029(2) Uiso 1 d . .
C27_2 C 0.1878(8) -0.6107(5) 0.1574(2) 0.044(3) Uiso 1 d . .
H27_2 H 0.2459(8) -0.6179(5) 0.1687(2) 0.052 Uiso 1 calc R .
C28_2 C 0.1288(8) -0.6743(6) 0.1490(2) 0.047(3) Uiso 1 d . .
H28_2 H 0.1477(8) -0.7237(6) 0.1544(2) 0.056 Uiso 1 calc R .
C29_2 C 0.0446(8) -0.6633(6) 0.1330(2) 0.042(3) Uiso 1 d . .
H29_2 H 0.0047(8) -0.7057(6) 0.1275(2) 0.051 Uiso 1 calc R .
C30_2 C 0.0165(8) -0.5933(5) 0.1248(2) 0.046(3) Uiso 1 d . .
H30_2 H -0.0421(8) -0.5874(5) 0.1136(2) 0.055 Uiso 1 calc R .
C31_2 C 0.0744(7) -0.5291(6) 0.1330(2) 0.041(3) Uiso 1 d . .
H31_2 H 0.0540(7) -0.4802(6) 0.1273(2) 0.050 Uiso 1 calc R .
C32_2 C 0.3548(7) -0.4946(5) 0.1715(2) 0.029(2) Uiso 1 d . .
C33_2 C 0.3932(8) -0.4909(5) 0.1952(2) 0.044(3) Uiso 1 d . .
H33_2 H 0.3569(8) -0.4636(5) 0.2060(2) 0.053 Uiso 1 calc R .
C34_2 C 0.4835(8) -0.5257(6) 0.2040(2) 0.055(3) Uiso 1 d . .
H34_2 H 0.5074(8) -0.5238(6) 0.2206(2) 0.067 Uiso 1 calc R .
C35_2 C 0.5378(9) -0.5630(6) 0.1880(2) 0.062(3) Uiso 1 d . .
H35_2 H 0.5997(9) -0.5871(6) 0.1937(2) 0.074 Uiso 1 calc R .
C36_2 C 0.5032(8) -0.5655(6) 0.1643(2) 0.048(3) Uiso 1 d . .
H36_2 H 0.5424(8) -0.5896(6) 0.1535(2) 0.057 Uiso 1 calc R .
C37_2 C 0.4108(7) -0.5330(5) 0.1558(2) 0.040(3) Uiso 1 d . .
H37_2 H 0.3859(7) -0.5369(5) 0.1392(2) 0.048 Uiso 1 calc R .
C38_2 C 0.0045(6) -0.0729(4) 0.2239(2) 0.022(2) Uiso 1 d . .
H38A_2 H -0.0132(6) -0.0375(4) 0.2364(2) 0.027 Uiso 1 calc R .
H38B_2 H -0.0456(6) -0.0664(4) 0.2095(2) 0.027 Uiso 1 calc R .
C39_2 C -0.1375(7) -0.1804(5) 0.2370(2) 0.029(2) Uiso 1 d . .
C40_2 C -0.2085(8) -0.1452(6) 0.2210(2) 0.055(3) Uiso 1 d . .
H40_2 H -0.1889(8) -0.1134(6) 0.2087(2) 0.066 Uiso 1 calc R .
C41_2 C -0.3119(10) -0.1578(7) 0.2234(2) 0.068(4) Uiso 1 d . .
H41_2 H -0.3622(10) -0.1333(7) 0.2127(2) 0.082 Uiso 1 calc R .
C42_2 C -0.3407(10) -0.2050(6) 0.2409(2) 0.062(3) Uiso 1 d . .
H42_2 H -0.4103(10) -0.2112(6) 0.2426(2) 0.074 Uiso 1 calc R .
C43_2 C -0.2695(9) -0.2429(6) 0.2560(2) 0.057(3) Uiso 1 d . .
H43_2 H -0.2896(9) -0.2776(6) 0.2674(2) 0.068 Uiso 1 calc R .
C44_2 C -0.1694(8) -0.2306(6) 0.2544(2) 0.046(3) Uiso 1 d . .
H44_2 H -0.1202(8) -0.2560(6) 0.2651(2) 0.055 Uiso 1 calc R .
C45_2 C 0.0511(7) -0.1658(5) 0.2664(2) 0.026(2) Uiso 1 d . .
C46_2 C 0.0018(8) -0.1269(5) 0.2830(2) 0.038(3) Uiso 1 d . .
H46_2 H -0.0606(8) -0.1026(5) 0.2779(2) 0.046 Uiso 1 calc R .
C47_2 C 0.0416(8) -0.1229(6) 0.3068(2) 0.048(3) Uiso 1 d . .
H47_2 H 0.0065(8) -0.0958(6) 0.3179(2) 0.058 Uiso 1 calc R .
C48_2 C 0.1319(8) -0.1577(6) 0.3147(2) 0.051(3) Uiso 1 d . .
H48_2 H 0.1582(8) -0.1558(6) 0.3312(2) 0.061 Uiso 1 calc R .
C49_2 C 0.1832(9) -0.1950(6) 0.2987(2) 0.051(3) Uiso 1 d . .
H49_2 H 0.2463(9) -0.2182(6) 0.3038(2) 0.062 Uiso 1 calc R .
C50_2 C 0.1427(7) -0.1987(5) 0.2749(2) 0.040(3) Uiso 1 d . .
H50_2 H 0.1791(7) -0.2250(5) 0.2639(2) 0.048 Uiso 1 calc R .
C51_2 C 0.1962(7) 0.0006(5) 0.2413(2) 0.027(2) Uiso 1 d . .
C52_2 C 0.1582(7) 0.0082(5) 0.2637(2) 0.031(2) Uiso 1 d . .
H52_2 H 0.0962(7) -0.0151(5) 0.2662(2) 0.037 Uiso 1 calc R .
C53_2 C 0.2114(8) 0.0497(6) 0.2818(2) 0.046(3) Uiso 1 d . .
H53_2 H 0.1846(8) 0.0552(6) 0.2967(2) 0.056 Uiso 1 calc R .
C54_2 C 0.3027(8) 0.0835(5) 0.2789(2) 0.045(3) Uiso 1 d . .
H54_2 H 0.3386(8) 0.1110(5) 0.2917(2) 0.053 Uiso 1 calc R .
C55_2 C 0.3408(8) 0.0769(5) 0.2573(2) 0.042(3) Uiso 1 d . .
H55_2 H 0.4033(8) 0.1003(5) 0.2552(2) 0.051 Uiso 1 calc R .
C56_2 C 0.2885(7) 0.0361(5) 0.2387(2) 0.035(2) Uiso 1 d . .
H56_2 H 0.3157(7) 0.0322(5) 0.2238(2) 0.042 Uiso 1 calc R .
C57_2 C 0.0981(6) 0.0293(5) 0.1953(2) 0.026(2) Uiso 1 d . .
C58_2 C 0.0846(7) 0.0175(5) 0.1702(2) 0.037(2) Uiso 1 d . .
H58_2 H 0.1020(7) -0.0297(5) 0.1638(2) 0.045 Uiso 1 calc R .
C59_2 C 0.0456(8) 0.0751(5) 0.1550(2) 0.046(3) Uiso 1 d . .
H59_2 H 0.0343(8) 0.0672(5) 0.1381(2) 0.055 Uiso 1 calc R .
C60_2 C 0.0237(8) 0.1437(6) 0.1647(2) 0.044(3) Uiso 1 d . .
H60_2 H -0.0033(8) 0.1828(6) 0.1543(2) 0.053 Uiso 1 calc R .
C61_2 C 0.0389(7) 0.1573(6) 0.1881(2) 0.042(3) Uiso 1 d . .
H61_2 H 0.0242(7) 0.2059(6) 0.1940(2) 0.050 Uiso 1 calc R .
C62_2 C 0.0761(7) 0.1011(5) 0.2041(2) 0.031(2) Uiso 1 d . .
H62_2 H 0.0865(7) 0.1112(5) 0.2208(2) 0.037 Uiso 1 calc R .
C1 C -0.1015(10) -0.3844(7) 0.0734(3) 0.088(4) Uiso 1 d D .
H1A H -0.0994(10) -0.3331(7) 0.0804(3) 0.106 Uiso 1 calc R .
H1B H -0.1404(10) -0.3821(7) 0.0572(3) 0.106 Uiso 1 calc R .
Cl2 Cl 0.0277(3) -0.4187(2) 0.07121(7) 0.1009(13) Uani 1 d D .
Cl1 Cl -0.1592(3) -0.4483(2) 0.09191(7) 0.1012(13) Uani 1 d D .
C0 C -0.8817(13) 0.1907(10) -0.0450(3) 0.089(5) Uiso 1 d . .
H2A H -0.9329(13) 0.2209(10) -0.0378(3) 0.107 Uiso 1 calc R .
H2B H -0.8767(13) 0.1416(10) -0.0365(3) 0.107 Uiso 1 calc R .
Cl4 Cl -0.7730(8) 0.2336(5) -0.0383(2) 0.287(5) Uani 1 d D .
Cl3 Cl -0.9340(7) 0.1711(4) -0.0760(3) 0.414(10) Uani 1 d D .
C3 C 0.2695(18) -0.5885(11) 0.0642(4) 0.196(11) Uiso 1 d D .
H3A H 0.2565(18) -0.6011(11) 0.0470(4) 0.235 Uiso 1 calc R .
H3B H 0.3327(18) -0.6140(11) 0.0710(4) 0.235 Uiso 1 calc R .
Cl5 Cl 0.1845(9) -0.6148(6) 0.0768(2) 0.361(7) Uani 1 d D .
Cl6 Cl 0.2828(5) -0.4852(5) 0.06810(10) 0.214(3) Uani 1 d D .

loop_
_atom_type_symbol
_atom_type_description
_atom_type_scat_dispersion_real
_atom_type_scat_dispersion_imag
_atom_type_scat_source
C C 0.0033 0.0016 'International Tables Vol C Tables 4.2.6.8 and 6.1.1.4'
H H 0.0000 0.0000 'International Tables Vol C Tables 4.2.6.8 and 6.1.1.4'
O O 0.0106 0.0060 'International Tables Vol C Tables 4.2.6.8 and 6.1.1.4'
P P 0.1023 0.0942 'International Tables Vol C Tables 4.2.6.8 and 6.1.1.4'
Pt Pt -1.7033 8.3905 'International Tables Vol C Tables 4.2.6.8 and 6.1.1.4'
Ru Ru -1.2594 0.8363 'International Tables Vol C Tables 4.2.6.8 and 6.1.1.4'
Cl Cl 0.1484 0.1585 'International Tables Vol C Tables 4.2.6.8 and 6.1.1.4'

loop_
_geom_angle_atom_site_label_1
_geom_angle_atom_site_label_2
_geom_angle_atom_site_label_3
_geom_angle
_geom_angle_site_symmetry_1
_geom_angle_site_symmetry_3
_geom_angle_publ_flag
Pt1_1 C0_1 Ru2_1 88.6(3) . . ?
Pt1_1 C0_1 Ru1_1 93.4(3) . . ?
Ru2_1 C0_1 Ru1_1 90.9(3) . . ?
Pt1_1 C0_1 Ru5_1 177.6(5) . . ?
Ru2_1 C0_1 Ru5_1 93.0(3) . . ?
Ru1_1 C0_1 Ru5_1 88.3(3) . . ?
Pt1_1 C0_1 Ru3_1 90.6(3) . . ?
Ru2_1 C0_1 Ru3_1 91.5(3) . . ?
Ru1_1 C0_1 Ru3_1 175.4(5) . . ?
Ru5_1 C0_1 Ru3_1 87.6(3) . . ?
Pt1_1 C0_1 Ru4_1 88.4(3) . . ?
Ru2_1 C0_1 Ru4_1 176.4(5) . . ?
Ru1_1 C0_1 Ru4_1 91.4(3) . . ?
Ru5_1 C0_1 Ru4_1 89.9(3) . . ?
Ru3_1 C0_1 Ru4_1 86.4(3) . . ?
C1_1 Pt1_1 C0_1 179.0(4) . . ?
C1_1 Pt1_1 C4_1 93.9(4) . . ?
C0_1 Pt1_1 C4_1 87.1(3) . . ?
C1_1 Pt1_1 Ru2_1 135.1(3) . . ?
C0_1 Pt1_1 Ru2_1 45.9(2) . . ?
C4_1 Pt1_1 Ru2_1 41.2(2) . . ?
C1_1 Pt1_1 Ru4_1 132.4(3) . . ?
C0_1 Pt1_1 Ru4_1 46.6(2) . . ?
C4_1 Pt1_1 Ru4_1 133.7(2) . . ?
Ru2_1 Pt1_1 Ru4_1 92.53(2) . . ?
C1_1 Pt1_1 Ru3_1 134.7(3) . . ?
C0_1 Pt1_1 Ru3_1 45.5(2) . . ?
C4_1 Pt1_1 Ru3_1 88.7(2) . . ?
Ru2_1 Pt1_1 Ru3_1 61.66(2) . . ?
Ru4_1 Pt1_1 Ru3_1 59.07(2) . . ?
C1_1 Pt1_1 Ru1_1 136.1(3) . . ?
C0_1 Pt1_1 Ru1_1 43.7(2) . . ?
C4_1 Pt1_1 Ru1_1 88.7(2) . . ?
Ru2_1 Pt1_1 Ru1_1 60.27(2) . . ?
Ru4_1 Pt1_1 Ru1_1 61.03(2) . . ?
Ru3_1 Pt1_1 Ru1_1 89.19(2) . . ?
C3_1 Ru1_1 C2_1 96.4(4) . . ?
C3_1 Ru1_1 C0_1 127.7(4) . . ?
C2_1 Ru1_1 C0_1 108.9(4) . . ?
C3_1 Ru1_1 P4_1 84.4(3) . . ?
C2_1 Ru1_1 P4_1 96.2(3) . . ?
C0_1 Ru1_1 P4_1 134.4(3) . . ?
C3_1 Ru1_1 Ru5_1 98.4(3) . . ?
C2_1 Ru1_1 Ru5_1 154.4(3) . . ?
C0_1 Ru1_1 Ru5_1 45.9(2) . . ?
P4_1 Ru1_1 Ru5_1 105.94(7) . . ?
C3_1 Ru1_1 Ru2_1 88.4(3) . . ?
C2_1 Ru1_1 Ru2_1 97.9(3) . . ?
C0_1 Ru1_1 Ru2_1 44.4(2) . . ?
P4_1 Ru1_1 Ru2_1 164.81(7) . . ?
Ru5_1 Ru1_1 Ru2_1 61.87(3) . . ?
C3_1 Ru1_1 Ru4_1 156.6(3) . . ?
C2_1 Ru1_1 Ru4_1 107.1(3) . . ?
C0_1 Ru1_1 Ru4_1 44.6(2) . . ?
P4_1 Ru1_1 Ru4_1 92.32(7) . . ?
Ru5_1 Ru1_1 Ru4_1 60.18(3) . . ?
Ru2_1 Ru1_1 Ru4_1 88.95(3) . . ?
C3_1 Ru1_1 Pt1_1 136.7(3) . . ?
C2_1 Ru1_1 Pt1_1 66.3(3) . . ?
C0_1 Ru1_1 Pt1_1 42.9(2) . . ?
P4_1 Ru1_1 Pt1_1 134.53(6) . . ?
Ru5_1 Ru1_1 Pt1_1 88.74(3) . . ?
Ru2_1 Ru1_1 Pt1_1 57.65(2) . . ?
Ru4_1 Ru1_1 Pt1_1 57.73(2) . . ?
C5_1 Ru2_1 C4_1 92.8(4) . . ?
C5_1 Ru2_1 C0_1 132.3(4) . . ?
C4_1 Ru2_1 C0_1 104.0(4) . . ?
C5_1 Ru2_1 P1_1 84.9(3) . . ?
C4_1 Ru2_1 P1_1 96.2(3) . . ?
C0_1 Ru2_1 P1_1 135.4(2) . . ?
C5_1 Ru2_1 Pt1_1 128.6(3) . . ?
C4_1 Ru2_1 Pt1_1 58.5(3) . . ?
C0_1 Ru2_1 Pt1_1 45.5(2) . . ?
P1_1 Ru2_1 Pt1_1 135.14(6) . . ?
C5_1 Ru2_1 Ru1_1 88.3(3) . . ?
C4_1 Ru2_1 Ru1_1 102.6(3) . . ?
C0_1 Ru2_1 Ru1_1 44.8(2) . . ?
P1_1 Ru2_1 Ru1_1 160.32(7) . . ?
Pt1_1 Ru2_1 Ru1_1 62.08(2) . . ?
C5_1 Ru2_1 Ru3_1 167.3(3) . . ?
C4_1 Ru2_1 Ru3_1 99.9(3) . . ?
C0_1 Ru2_1 Ru3_1 44.8(2) . . ?
P1_1 Ru2_1 Ru3_1 93.04(6) . . ?
Pt1_1 Ru2_1 Ru3_1 60.50(2) . . ?
Ru1_1 Ru2_1 Ru3_1 89.55(3) . . ?
C5_1 Ru2_1 Ru5_1 110.8(3) . . ?
C4_1 Ru2_1 Ru5_1 147.7(3) . . ?
C0_1 Ru2_1 Ru5_1 43.7(2) . . ?
P1_1 Ru2_1 Ru5_1 107.31(7) . . ?
Pt1_1 Ru2_1 Ru5_1 89.17(3) . . ?
Ru1_1 Ru2_1 Ru5_1 58.23(2) . . ?
Ru3_1 Ru2_1 Ru5_1 57.83(3) . . ?
C6_1 Ru3_1 C7_1 94.8(4) . . ?
C6_1 Ru3_1 C0_1 115.0(4) . . ?
C7_1 Ru3_1 C0_1 125.4(4) . . ?
C6_1 Ru3_1 P2_1 90.3(3) . . ?
C7_1 Ru3_1 P2_1 90.7(3) . . ?
C0_1 Ru3_1 P2_1 131.0(2) . . ?
C6_1 Ru3_1 Ru4_1 95.1(3) . . ?
C7_1 Ru3_1 Ru4_1 88.2(3) . . ?
C0_1 Ru3_1 Ru4_1 46.8(2) . . ?
P2_1 Ru3_1 Ru4_1 174.58(7) . . ?
C6_1 Ru3_1 Ru5_1 156.1(3) . . ?
C7_1 Ru3_1 Ru5_1 89.8(3) . . ?
C0_1 Ru3_1 Ru5_1 45.9(2) . . ?
P2_1 Ru3_1 Ru5_1 113.17(6) . . ?
Ru4_1 Ru3_1 Ru5_1 61.55(3) . . ?
C6_1 Ru3_1 Pt1_1 72.5(3) . . ?
C7_1 Ru3_1 Pt1_1 142.9(3) . . ?
C0_1 Ru3_1 Pt1_1 43.9(2) . . ?
P2_1 Ru3_1 Pt1_1 123.21(7) . . ?
Ru4_1 Ru3_1 Pt1_1 59.51(2) . . ?
Ru5_1 Ru3_1 Pt1_1 89.77(3) . . ?
C6_1 Ru3_1 Ru2_1 117.6(3) . . ?
C7_1 Ru3_1 Ru2_1 147.5(3) . . ?
C0_1 Ru3_1 Ru2_1 43.7(2) . . ?
P2_1 Ru3_1 Ru2_1 87.68(7) . . ?
Ru4_1 Ru3_1 Ru2_1 90.47(3) . . ?
Ru5_1 Ru3_1 Ru2_1 61.48(3) . . ?
Pt1_1 Ru3_1 Ru2_1 57.84(2) . . ?
C9_1 Ru4_1 C8_1 94.2(5) . . ?
C9_1 Ru4_1 C0_1 131.5(4) . . ?
C8_1 Ru4_1 C0_1 109.0(4) . . ?
C9_1 Ru4_1 P3_1 89.4(4) . . ?
C8_1 Ru4_1 P3_1 90.8(3) . . ?
C0_1 Ru4_1 P3_1 130.6(2) . . ?
C9_1 Ru4_1 Ru3_1 91.0(4) . . ?
C8_1 Ru4_1 Ru3_1 93.9(3) . . ?
C0_1 Ru4_1 Ru3_1 46.8(2) . . ?
P3_1 Ru4_1 Ru3_1 175.15(7) . . ?
C9_1 Ru4_1 Pt1_1 142.4(4) . . ?
C8_1 Ru4_1 Pt1_1 65.2(3) . . ?
C0_1 Ru4_1 Pt1_1 44.9(2) . . ?
P3_1 Ru4_1 Pt1_1 120.31(7) . . ?
Ru3_1 Ru4_1 Pt1_1 61.43(2) . . ?
C9_1 Ru4_1 Ru5_1 97.8(3) . . ?
C8_1 Ru4_1 Ru5_1 150.8(3) . . ?
C0_1 Ru4_1 Ru5_1 44.7(2) . . ?
P3_1 Ru4_1 Ru5_1 115.69(7) . . ?
Ru3_1 Ru4_1 Ru5_1 59.47(2) . . ?
Pt1_1 Ru4_1 Ru5_1 89.68(3) . . ?
C9_1 Ru4_1 Ru1_1 150.4(3) . . ?
C8_1 Ru4_1 Ru1_1 115.2(3) . . ?
C0_1 Ru4_1 Ru1_1 43.9(2) . . ?
P3_1 Ru4_1 Ru1_1 86.67(7) . . ?
Ru3_1 Ru4_1 Ru1_1 90.62(3) . . ?
Pt1_1 Ru4_1 Ru1_1 61.24(2) . . ?
Ru5_1 Ru4_1 Ru1_1 58.28(2) . . ?
C10_1 Ru5_1 C12_1 99.4(4) . . ?
C10_1 Ru5_1 C11_1 96.4(4) . . ?
C12_1 Ru5_1 C11_1 94.6(4) . . ?
C10_1 Ru5_1 C0_1 119.6(4) . . ?
C12_1 Ru5_1 C0_1 119.1(4) . . ?
C11_1 Ru5_1 C0_1 122.1(4) . . ?
C10_1 Ru5_1 Ru3_1 117.2(3) . . ?
C12_1 Ru5_1 Ru3_1 143.2(3) . . ?
C11_1 Ru5_1 Ru3_1 77.8(3) . . ?
C0_1 Ru5_1 Ru3_1 46.5(2) . . ?
C10_1 Ru5_1 Ru1_1 102.0(3) . . ?
C12_1 Ru5_1 Ru1_1 84.0(3) . . ?
C11_1 Ru5_1 Ru1_1 161.5(3) . . ?
C0_1 Ru5_1 Ru1_1 45.8(2) . . ?
Ru3_1 Ru5_1 Ru1_1 92.30(3) . . ?
C10_1 Ru5_1 Ru4_1 75.4(3) . . ?
C12_1 Ru5_1 Ru4_1 142.3(3) . . ?
C11_1 Ru5_1 Ru4_1 122.9(3) . . ?
C0_1 Ru5_1 Ru4_1 45.4(2) . . ?
Ru3_1 Ru5_1 Ru4_1 58.99(2) . . ?
Ru1_1 Ru5_1 Ru4_1 61.53(3) . . ?
C10_1 Ru5_1 Ru2_1 160.5(3) . . ?
C12_1 Ru5_1 Ru2_1 86.5(3) . . ?
C11_1 Ru5_1 Ru2_1 101.7(3) . . ?
C0_1 Ru5_1 Ru2_1 43.2(2) . . ?
Ru3_1 Ru5_1 Ru2_1 60.69(3) . . ?
Ru1_1 Ru5_1 Ru2_1 59.91(3) . . ?
Ru4_1 Ru5_1 Ru2_1 88.61(3) . . ?
C14_1 P1_1 C20_1 101.1(4) . . ?
C14_1 P1_1 C13_1 107.2(4) . . ?
C20_1 P1_1 C13_1 100.8(4) . . ?
C14_1 P1_1 Ru2_1 117.9(3) . . ?
C20_1 P1_1 Ru2_1 114.1(3) . . ?
C13_1 P1_1 Ru2_1 113.7(3) . . ?
C26_1 P2_1 C32_1 101.7(4) . . ?
C26_1 P2_1 C13_1 104.3(4) . . ?
C32_1 P2_1 C13_1 105.7(4) . . ?
C26_1 P2_1 Ru3_1 110.4(3) . . ?
C32_1 P2_1 Ru3_1 118.3(3) . . ?
C13_1 P2_1 Ru3_1 114.9(3) . . ?
C38_1 P3_1 C39_1 103.2(4) . . ?
C38_1 P3_1 C45_1 103.3(4) . . ?
C39_1 P3_1 C45_1 100.5(4) . . ?
C38_1 P3_1 Ru4_1 112.6(3) . . ?
C39_1 P3_1 Ru4_1 116.3(3) . . ?
C45_1 P3_1 Ru4_1 118.8(3) . . ?
C38_1 P4_1 C57_1 100.4(4) . . ?
C38_1 P4_1 C51_1 106.7(4) . . ?
C57_1 P4_1 C51_1 101.1(4) . . ?
C38_1 P4_1 Ru1_1 113.4(3) . . ?
C57_1 P4_1 Ru1_1 116.7(3) . . ?
C51_1 P4_1 Ru1_1 116.6(3) . . ?
O1_1 C1_1 Pt1_1 177.8(10) . . ?
O2_1 C2_1 Ru1_1 172.4(8) . . ?
O3_1 C3_1 Ru1_1 176.9(9) . . ?
O4_1 C4_1 Ru2_1 162.3(8) . . ?
O4_1 C4_1 Pt1_1 117.2(7) . . ?
Ru2_1 C4_1 Pt1_1 80.3(4) . . ?
O5_1 C5_1 Ru2_1 177.1(9) . . ?
O6_1 C6_1 Ru3_1 174.9(9) . . ?
O7_1 C7_1 Ru3_1 176.7(9) . . ?
O8_1 C8_1 Ru4_1 168.1(10) . . ?
O9_1 C9_1 Ru4_1 179.0(12) . . ?
O10_1 C10_1 Ru5_1 172.1(10) . . ?
O11_1 C11_1 Ru5_1 172.5(8) . . ?
O12_1 C12_1 Ru5_1 174.7(9) . . ?
P1_1 C13_1 P2_1 109.4(4) . . ?
C15_1 C14_1 C19_1 118.5(9) . . ?
C15_1 C14_1 P1_1 117.9(7) . . ?
C19_1 C14_1 P1_1 123.4(7) . . ?
C14_1 C15_1 C16_1 120.5(9) . . ?
C17_1 C16_1 C15_1 119.8(10) . . ?
C16_1 C17_1 C18_1 120.0(11) . . ?
C17_1 C18_1 C19_1 120.7(10) . . ?
C14_1 C19_1 C18_1 120.4(9) . . ?
C25_1 C20_1 C21_1 119.8(9) . . ?
C25_1 C20_1 P1_1 117.5(7) . . ?
C21_1 C20_1 P1_1 122.7(7) . . ?
C20_1 C21_1 C22_1 118.9(10) . . ?
C23_1 C22_1 C21_1 120.9(11) . . ?
C22_1 C23_1 C24_1 121.1(11) . . ?
C23_1 C24_1 C25_1 118.6(11) . . ?
C20_1 C25_1 C24_1 120.5(10) . . ?
C27_1 C26_1 C31_1 119.8(9) . . ?
C27_1 C26_1 P2_1 124.7(7) . . ?
C31_1 C26_1 P2_1 115.2(7) . . ?
C26_1 C27_1 C28_1 119.4(9) . . ?
C29_1 C28_1 C27_1 120.1(10) . . ?
C30_1 C29_1 C28_1 122.4(11) . . ?
C29_1 C30_1 C31_1 118.5(10) . . ?
C26_1 C31_1 C30_1 119.6(9) . . ?
C37_1 C32_1 C33_1 118.9(9) . . ?
C37_1 C32_1 P2_1 120.7(7) . . ?
C33_1 C32_1 P2_1 120.4(7) . . ?
C34_1 C33_1 C32_1 119.7(9) . . ?
C33_1 C34_1 C35_1 120.5(11) . . ?
C36_1 C35_1 C34_1 120.5(12) . . ?
C35_1 C36_1 C37_1 118.7(11) . . ?
C32_1 C37_1 C36_1 121.6(10) . . ?
P3_1 C38_1 P4_1 110.1(5) . . ?
C40_1 C39_1 C44_1 118.1(9) . . ?
C40_1 C39_1 P3_1 124.2(7) . . ?
C44_1 C39_1 P3_1 117.7(7) . . ?
C39_1 C40_1 C41_1 121.1(10) . . ?
C40_1 C41_1 C42_1 119.5(11) . . ?
C43_1 C42_1 C41_1 121.3(11) . . ?
C42_1 C43_1 C44_1 120.1(10) . . ?
C43_1 C44_1 C39_1 119.8(10) . . ?
C50_1 C45_1 C46_1 119.9(9) . . ?
C50_1 C45_1 P3_1 119.8(7) . . ?
C46_1 C45_1 P3_1 120.1(7) . . ?
C47_1 C46_1 C45_1 118.7(10) . . ?
C46_1 C47_1 C48_1 121.3(11) . . ?
C47_1 C48_1 C49_1 121.7(12) . . ?
C50_1 C49_1 C48_1 118.5(11) . . ?
C49_1 C50_1 C45_1 119.7(10) . . ?
C56_1 C51_1 C52_1 117.3(9) . . ?
C56_1 C51_1 P4_1 118.6(7) . . ?
C52_1 C51_1 P4_1 123.8(7) . . ?
C53_1 C52_1 C51_1 120.2(10) . . ?
C52_1 C53_1 C54_1 121.5(11) . . ?
C55_1 C54_1 C53_1 121.0(12) . . ?
C54_1 C55_1 C56_1 117.8(11) . . ?
C51_1 C56_1 C55_1 122.1(10) . . ?
C58_1 C57_1 C62_1 114.9(10) . . ?
C58_1 C57_1 P4_1 121.9(8) . . ?
C62_1 C57_1 P4_1 123.2(8) . . ?
C57_1 C58_1 C59_1 123.1(10) . . ?
C60_1 C59_1 C58_1 118.5(11) . . ?
C61_1 C60_1 C59_1 120.8(12) . . ?
C60_1 C61_1 C62_1 119.3(13) . . ?
C57_1 C62_1 C61_1 122.8(12) . . ?
Pt1_2 C0_2 Ru5_2 177.9(5) . . ?
Pt1_2 C0_2 Ru4_2 93.1(3) . . ?
Ru5_2 C0_2 Ru4_2 89.0(3) . . ?
Pt1_2 C0_2 Ru1_2 89.7(3) . . ?
Ru5_2 C0_2 Ru1_2 89.7(3) . . ?
Ru4_2 C0_2 Ru1_2 92.3(3) . . ?
Pt1_2 C0_2 Ru2_2 88.4(3) . . ?
Ru5_2 C0_2 Ru2_2 89.5(3) . . ?
Ru4_2 C0_2 Ru2_2 177.1(5) . . ?
Ru1_2 C0_2 Ru2_2 90.2(3) . . ?
Pt1_2 C0_2 Ru3_2 89.6(3) . . ?
Ru5_2 C0_2 Ru3_2 91.0(3) . . ?
Ru4_2 C0_2 Ru3_2 86.4(3) . . ?
Ru1_2 C0_2 Ru3_2 178.5(4) . . ?
Ru2_2 C0_2 Ru3_2 91.2(3) . . ?
C1_2 Pt1_2 C0_2 179.2(4) . . ?
C1_2 Pt1_2 C4_2 92.1(4) . . ?
C0_2 Pt1_2 C4_2 88.3(3) . . ?
C1_2 Pt1_2 Ru2_2 133.9(3) . . ?
C0_2 Pt1_2 Ru2_2 46.5(2) . . ?
C4_2 Pt1_2 Ru2_2 41.9(3) . . ?
C1_2 Pt1_2 Ru1_2 133.6(3) . . ?
C0_2 Pt1_2 Ru1_2 45.8(2) . . ?
C4_2 Pt1_2 Ru1_2 91.2(2) . . ?
Ru2_2 Pt1_2 Ru1_2 61.44(2) . . ?
C1_2 Pt1_2 Ru3_2 134.6(3) . . ?
C0_2 Pt1_2 Ru3_2 46.1(2) . . ?
C4_2 Pt1_2 Ru3_2 87.5(3) . . ?
Ru2_2 Pt1_2 Ru3_2 62.19(2) . . ?
Ru1_2 Pt1_2 Ru3_2 91.85(2) . . ?
C1_2 Pt1_2 Ru4_2 135.6(3) . . ?
C0_2 Pt1_2 Ru4_2 44.0(2) . . ?
C4_2 Pt1_2 Ru4_2 132.1(3) . . ?
Ru2_2 Pt1_2 Ru4_2 90.53(2) . . ?
Ru1_2 Pt1_2 Ru4_2 61.22(2) . . ?
Ru3_2 Pt1_2 Ru4_2 57.94(2) . . ?
C3_2 Ru1_2 C2_2 94.6(4) . . ?
C3_2 Ru1_2 C0_2 128.8(4) . . ?
C2_2 Ru1_2 C0_2 109.5(4) . . ?
C3_2 Ru1_2 P4_2 85.9(3) . . ?
C2_2 Ru1_2 P4_2 91.8(3) . . ?
C0_2 Ru1_2 P4_2 135.3(2) . . ?
C3_2 Ru1_2 Pt1_2 131.7(3) . . ?
C2_2 Ru1_2 Pt1_2 65.0(3) . . ?
C0_2 Ru1_2 Pt1_2 44.5(2) . . ?
P4_2 Ru1_2 Pt1_2 134.66(6) . . ?
C3_2 Ru1_2 Ru5_2 101.9(3) . . ?
C2_2 Ru1_2 Ru5_2 154.3(3) . . ?
C0_2 Ru1_2 Ru5_2 44.9(2) . . ?
P4_2 Ru1_2 Ru5_2 108.85(7) . . ?
Pt1_2 Ru1_2 Ru5_2 89.38(3) . . ?
C3_2 Ru1_2 Ru2_2 86.8(3) . . ?
C2_2 Ru1_2 Ru2_2 102.3(3) . . ?
C0_2 Ru1_2 Ru2_2 45.0(2) . . ?
P4_2 Ru1_2 Ru2_2 164.62(7) . . ?
Pt1_2 Ru1_2 Ru2_2 58.85(2) . . ?
Ru5_2 Ru1_2 Ru2_2 59.66(2) . . ?
C3_2 Ru1_2 Ru4_2 159.1(3) . . ?
C2_2 Ru1_2 Ru4_2 106.3(3) . . ?
C0_2 Ru1_2 Ru4_2 43.8(2) . . ?
P4_2 Ru1_2 Ru4_2 93.26(6) . . ?
Pt1_2 Ru1_2 Ru4_2 60.74(2) . . ?
Ru5_2 Ru1_2 Ru4_2 58.66(2) . . ?
Ru2_2 Ru1_2 Ru4_2 88.82(3) . . ?
C5_2 Ru2_2 C4_2 91.2(4) . . ?
C5_2 Ru2_2 C0_2 133.5(4) . . ?
C4_2 Ru2_2 C0_2 101.4(4) . . ?
C5_2 Ru2_2 P1_2 86.0(3) . . ?
C4_2 Ru2_2 P1_2 102.4(3) . . ?
C0_2 Ru2_2 P1_2 132.7(2) . . ?
C5_2 Ru2_2 Pt1_2 124.5(3) . . ?
C4_2 Ru2_2 Pt1_2 56.5(3) . . ?
C0_2 Ru2_2 Pt1_2 45.0(2) . . ?
P1_2 Ru2_2 Pt1_2 139.64(6) . . ?
C5_2 Ru2_2 Ru5_2 113.8(3) . . ?
C4_2 Ru2_2 Ru5_2 146.1(3) . . ?
C0_2 Ru2_2 Ru5_2 44.8(2) . . ?
P1_2 Ru2_2 Ru5_2 101.77(7) . . ?
Pt1_2 Ru2_2 Ru5_2 89.85(3) . . ?
C5_2 Ru2_2 Ru1_2 89.1(3) . . ?
C4_2 Ru2_2 Ru1_2 100.6(3) . . ?
C0_2 Ru2_2 Ru1_2 44.8(2) . . ?
P1_2 Ru2_2 Ru1_2 156.55(7) . . ?
Pt1_2 Ru2_2 Ru1_2 59.71(2) . . ?
Ru5_2 Ru2_2 Ru1_2 59.61(3) . . ?
C5_2 Ru2_2 Ru3_2 173.6(3) . . ?
C4_2 Ru2_2 Ru3_2 95.1(3) . . ?
C0_2 Ru2_2 Ru3_2 44.6(2) . . ?
P1_2 Ru2_2 Ru3_2 93.00(6) . . ?
Pt1_2 Ru2_2 Ru3_2 59.54(2) . . ?
Ru5_2 Ru2_2 Ru3_2 60.23(2) . . ?
Ru1_2 Ru2_2 Ru3_2 89.36(3) . . ?
C6_2 Ru3_2 C7_2 92.1(4) . . ?
C6_2 Ru3_2 C0_2 113.7(4) . . ?
C7_2 Ru3_2 C0_2 128.2(4) . . ?
C6_2 Ru3_2 P2_2 90.3(3) . . ?
C7_2 Ru3_2 P2_2 94.0(3) . . ?
C0_2 Ru3_2 P2_2 127.7(2) . . ?
C6_2 Ru3_2 Ru4_2 93.6(3) . . ?
C7_2 Ru3_2 Ru4_2 90.3(3) . . ?
C0_2 Ru3_2 Ru4_2 46.5(2) . . ?
P2_2 Ru3_2 Ru4_2 174.09(6) . . ?
C6_2 Ru3_2 Pt1_2 72.3(3) . . ?
C7_2 Ru3_2 Pt1_2 146.5(3) . . ?
C0_2 Ru3_2 Pt1_2 44.3(2) . . ?
P2_2 Ru3_2 Pt1_2 115.00(7) . . ?
Ru4_2 Ru3_2 Pt1_2 62.24(2) . . ?
C6_2 Ru3_2 Ru5_2 152.5(3) . . ?
C7_2 Ru3_2 Ru5_2 94.1(3) . . ?
C0_2 Ru3_2 Ru5_2 44.0(2) . . ?
P2_2 Ru3_2 Ru5_2 115.87(7) . . ?
Ru4_2 Ru3_2 Ru5_2 59.67(2) . . ?
Pt1_2 Ru3_2 Ru5_2 88.21(3) . . ?
C6_2 Ru3_2 Ru2_2 120.7(3) . . ?
C7_2 Ru3_2 Ru2_2 147.0(3) . . ?
C0_2 Ru3_2 Ru2_2 44.3(2) . . ?
P2_2 Ru3_2 Ru2_2 83.45(6) . . ?
Ru4_2 Ru3_2 Ru2_2 90.75(3) . . ?
Pt1_2 Ru3_2 Ru2_2 58.27(2) . . ?
Ru5_2 Ru3_2 Ru2_2 58.70(2) . . ?
C8_2 Ru4_2 C9_2 95.4(4) . . ?
C8_2 Ru4_2 C0_2 117.1(4) . . ?
C9_2 Ru4_2 C0_2 125.3(4) . . ?
C8_2 Ru4_2 P3_2 89.0(3) . . ?
C9_2 Ru4_2 P3_2 89.9(3) . . ?
C0_2 Ru4_2 P3_2 130.2(2) . . ?
C8_2 Ru4_2 Ru3_2 90.1(3) . . ?
C9_2 Ru4_2 Ru3_2 94.1(3) . . ?
C0_2 Ru4_2 Ru3_2 47.2(2) . . ?
P3_2 Ru4_2 Ru3_2 176.02(7) . . ?
C8_2 Ru4_2 Ru5_2 152.1(3) . . ?
C9_2 Ru4_2 Ru5_2 85.7(3) . . ?
C0_2 Ru4_2 Ru5_2 45.3(2) . . ?
P3_2 Ru4_2 Ru5_2 118.82(6) . . ?
Ru3_2 Ru4_2 Ru5_2 62.04(2) . . ?
C8_2 Ru4_2 Pt1_2 78.2(3) . . ?
C9_2 Ru4_2 Pt1_2 152.7(3) . . ?
C0_2 Ru4_2 Pt1_2 42.9(2) . . ?
P3_2 Ru4_2 Pt1_2 116.20(7) . . ?
Ru3_2 Ru4_2 Pt1_2 59.82(2) . . ?
Ru5_2 Ru4_2 Pt1_2 88.17(3) . . ?
C8_2 Ru4_2 Ru1_2 127.6(3) . . ?
C9_2 Ru4_2 Ru1_2 136.6(3) . . ?
C0_2 Ru4_2 Ru1_2 43.9(2) . . ?
P3_2 Ru4_2 Ru1_2 86.38(6) . . ?
Ru3_2 Ru4_2 Ru1_2 91.04(3) . . ?
Ru5_2 Ru4_2 Ru1_2 59.31(3) . . ?
Pt1_2 Ru4_2 Ru1_2 58.04(2) . . ?
C10_2 Ru5_2 C11_2 95.7(4) . . ?
C10_2 Ru5_2 C12_2 97.7(4) . . ?
C11_2 Ru5_2 C12_2 97.8(4) . . ?
C10_2 Ru5_2 C0_2 123.3(4) . . ?
C11_2 Ru5_2 C0_2 123.0(4) . . ?
C12_2 Ru5_2 C0_2 113.9(4) . . ?
C10_2 Ru5_2 Ru4_2 83.0(3) . . ?
C11_2 Ru5_2 Ru4_2 113.6(3) . . ?
C12_2 Ru5_2 Ru4_2 148.4(3) . . ?
C0_2 Ru5_2 Ru4_2 45.7(2) . . ?
C10_2 Ru5_2 Ru1_2 94.8(3) . . ?
C11_2 Ru5_2 Ru1_2 168.0(3) . . ?
C12_2 Ru5_2 Ru1_2 86.5(3) . . ?
C0_2 Ru5_2 Ru1_2 45.4(2) . . ?
Ru4_2 Ru5_2 Ru1_2 62.03(3) . . ?
C10_2 Ru5_2 Ru2_2 154.2(3) . . ?
C11_2 Ru5_2 Ru2_2 109.5(3) . . ?
C12_2 Ru5_2 Ru2_2 74.3(3) . . ?
C0_2 Ru5_2 Ru2_2 45.7(2) . . ?
Ru4_2 Ru5_2 Ru2_2 91.36(3) . . ?
Ru1_2 Ru5_2 Ru2_2 60.73(3) . . ?
C10_2 Ru5_2 Ru3_2 132.4(3) . . ?
C11_2 Ru5_2 Ru3_2 78.2(3) . . ?
C12_2 Ru5_2 Ru3_2 129.9(3) . . ?
C0_2 Ru5_2 Ru3_2 45.0(2) . . ?
Ru4_2 Ru5_2 Ru3_2 58.29(2) . . ?
Ru1_2 Ru5_2 Ru3_2 90.46(3) . . ?
Ru2_2 Ru5_2 Ru3_2 61.07(2) . . ?
C20_2 P1_2 C14_2 101.1(4) . . ?
C20_2 P1_2 C13_2 103.3(4) . . ?
C14_2 P1_2 C13_2 103.3(4) . . ?
C20_2 P1_2 Ru2_2 115.5(3) . . ?
C14_2 P1_2 Ru2_2 119.3(3) . . ?
C13_2 P1_2 Ru2_2 112.3(3) . . ?
C32_2 P2_2 C13_2 104.6(4) . . ?
C32_2 P2_2 C26_2 102.0(4) . . ?
C13_2 P2_2 C26_2 101.4(4) . . ?
C32_2 P2_2 Ru3_2 120.5(3) . . ?
C13_2 P2_2 Ru3_2 111.4(3) . . ?
C26_2 P2_2 Ru3_2 114.9(3) . . ?
C38_2 P3_2 C45_2 105.3(4) . . ?
C38_2 P3_2 C39_2 102.0(4) . . ?
C45_2 P3_2 C39_2 102.4(4) . . ?
C38_2 P3_2 Ru4_2 115.5(3) . . ?
C45_2 P3_2 Ru4_2 117.2(3) . . ?
C39_2 P3_2 Ru4_2 112.6(3) . . ?
C51_2 P4_2 C57_2 100.5(4) . . ?
C51_2 P4_2 C38_2 106.9(4) . . ?
C57_2 P4_2 C38_2 99.4(4) . . ?
C51_2 P4_2 Ru1_2 114.6(3) . . ?
C57_2 P4_2 Ru1_2 118.6(3) . . ?
C38_2 P4_2 Ru1_2 114.8(3) . . ?
O1_2 C1_2 Pt1_2 173.3(10) . . ?
O2_2 C2_2 Ru1_2 167.8(9) . . ?
O3_2 C3_2 Ru1_2 177.5(8) . . ?
O4_2 C4_2 Ru2_2 159.7(9) . . ?
O4_2 C4_2 Pt1_2 117.6(8) . . ?
Ru2_2 C4_2 Pt1_2 81.6(4) . . ?
O5_2 C5_2 Ru2_2 175.5(9) . . ?
O6_2 C6_2 Ru3_2 173.5(9) . . ?
O7_2 C7_2 Ru3_2 178.8(8) . . ?
O8_2 C8_2 Ru4_2 177.4(9) . . ?
O9_2 C9_2 Ru4_2 177.7(9) . . ?
O10_2 C10_2 Ru5_2 179.0(9) . . ?
O11_2 C11_2 Ru5_2 175.3(9) . . ?
O12_2 C12_2 Ru5_2 173.7(8) . . ?
P2_2 C13_2 P1_2 109.5(5) . . ?
C15_2 C14_2 C19_2 118.4(9) . . ?
C15_2 C14_2 P1_2 122.6(7) . . ?
C19_2 C14_2 P1_2 119.0(7) . . ?
C14_2 C15_2 C16_2 123.4(9) . . ?
C15_2 C16_2 C17_2 117.4(10) . . ?
C18_2 C17_2 C16_2 121.4(11) . . ?
C17_2 C18_2 C19_2 120.4(10) . . ?
C14_2 C19_2 C18_2 118.9(10) . . ?
C25_2 C20_2 C21_2 117.7(8) . . ?
C25_2 C20_2 P1_2 122.4(7) . . ?
C21_2 C20_2 P1_2 119.8(7) . . ?
C22_2 C21_2 C20_2 121.2(9) . . ?
C23_2 C22_2 C21_2 121.0(10) . . ?
C22_2 C23_2 C24_2 119.8(10) . . ?
C25_2 C24_2 C23_2 120.5(11) . . ?
C24_2 C25_2 C20_2 119.8(9) . . ?
C27_2 C26_2 C31_2 117.9(9) . . ?
C27_2 C26_2 P2_2 122.8(8) . . ?
C31_2 C26_2 P2_2 119.3(7) . . ?
C26_2 C27_2 C28_2 121.0(10) . . ?
C29_2 C28_2 C27_2 119.1(10) . . ?
C30_2 C29_2 C28_2 121.6(10) . . ?
C29_2 C30_2 C31_2 120.3(10) . . ?
C26_2 C31_2 C30_2 120.1(9) . . ?
C33_2 C32_2 C37_2 118.1(9) . . ?
C33_2 C32_2 P2_2 122.7(7) . . ?
C37_2 C32_2 P2_2 119.2(7) . . ?
C32_2 C33_2 C34_2 122.2(10) . . ?
C35_2 C34_2 C33_2 118.6(11) . . ?
C36_2 C35_2 C34_2 120.3(12) . . ?
C35_2 C36_2 C37_2 120.7(11) . . ?
C36_2 C37_2 C32_2 120.0(10) . . ?
P3_2 C38_2 P4_2 112.0(4) . . ?
C40_2 C39_2 C44_2 119.5(9) . . ?
C40_2 C39_2 P3_2 121.2(7) . . ?
C44_2 C39_2 P3_2 119.1(7) . . ?
C39_2 C40_2 C41_2 118.0(11) . . ?
C42_2 C41_2 C40_2 121.2(12) . . ?
C43_2 C42_2 C41_2 120.4(12) . . ?
C44_2 C43_2 C42_2 119.6(11) . . ?
C43_2 C44_2 C39_2 121.2(10) . . ?
C46_2 C45_2 C50_2 116.6(9) . . ?
C46_2 C45_2 P3_2 120.5(7) . . ?
C50_2 C45_2 P3_2 122.8(7) . . ?
C47_2 C46_2 C45_2 121.2(10) . . ?
C46_2 C47_2 C48_2 120.7(10) . . ?
C49_2 C48_2 C47_2 119.5(11) . . ?
C48_2 C49_2 C50_2 119.4(11) . . ?
C49_2 C50_2 C45_2 122.6(10) . . ?
C56_2 C51_2 C52_2 117.4(8) . . ?
C56_2 C51_2 P4_2 118.8(7) . . ?
C52_2 C51_2 P4_2 123.8(7) . . ?
C53_2 C52_2 C51_2 119.9(9) . . ?
C52_2 C53_2 C54_2 121.7(10) . . ?
C55_2 C54_2 C53_2 119.4(10) . . ?
C54_2 C55_2 C56_2 120.2(10) . . ?
C55_2 C56_2 C51_2 121.5(9) . . ?
C62_2 C57_2 C58_2 118.4(8) . . ?
C62_2 C57_2 P4_2 120.6(7) . . ?
C58_2 C57_2 P4_2 120.8(7) . . ?
C59_2 C58_2 C57_2 120.0(9) . . ?
C60_2 C59_2 C58_2 118.9(10) . . ?
C61_2 C60_2 C59_2 122.5(10) . . ?
C60_2 C61_2 C62_2 120.7(10) . . ?
C61_2 C62_2 C57_2 119.5(9) . . ?
Cl1 C1 Cl2 107.5(7) . . ?
Cl4 C0 Cl3 122.3(11) . . ?
Cl5 C3 Cl6 108.9(14) . . ?

loop_
_geom_bond_atom_site_label_1
_geom_bond_atom_site_label_2
_geom_bond_distance
_geom_bond_site_symmetry_2
_geom_bond_publ_flag
C0_1 Pt1_1 2.028(8) . ?
C0_1 Ru2_1 2.044(9) . ?
C0_1 Ru1_1 2.060(8) . ?
C0_1 Ru5_1 2.063(8) . ?
C0_1 Ru3_1 2.085(8) . ?
C0_1 Ru4_1 2.087(9) . ?
Pt1_1 C1_1 1.860(11) . ?
Pt1_1 C4_1 2.462(10) . ?
Pt1_1 Ru2_1 2.8445(8) . ?
Pt1_1 Ru4_1 2.8695(9) . ?
Pt1_1 Ru3_1 2.9246(8) . ?
Pt1_1 Ru1_1 2.9751(8) . ?
Ru1_1 C3_1 1.891(10) . ?
Ru1_1 C2_1 1.899(11) . ?
Ru1_1 P4_1 2.350(3) . ?
Ru1_1 Ru5_1 2.8730(11) . ?
Ru1_1 Ru2_1 2.9238(10) . ?
Ru1_1 Ru4_1 2.9691(10) . ?
Ru2_1 C5_1 1.885(10) . ?
Ru2_1 C4_1 1.900(10) . ?
Ru2_1 P1_1 2.343(2) . ?
Ru2_1 Ru3_1 2.9574(10) . ?
Ru2_1 Ru5_1 2.9801(11) . ?
Ru3_1 C6_1 1.838(10) . ?
Ru3_1 C7_1 1.877(11) . ?
Ru3_1 P2_1 2.331(2) . ?
Ru3_1 Ru4_1 2.8566(10) . ?
Ru3_1 Ru5_1 2.8708(10) . ?
Ru4_1 C9_1 1.864(13) . ?
Ru4_1 C8_1 1.903(11) . ?
Ru4_1 P3_1 2.322(2) . ?
Ru4_1 Ru5_1 2.9304(10) . ?
Ru5_1 C10_1 1.889(12) . ?
Ru5_1 C12_1 1.897(11) . ?
Ru5_1 C11_1 1.902(10) . ?
P1_1 C14_1 1.830(9) . ?
P1_1 C20_1 1.837(9) . ?
P1_1 C13_1 1.843(9) . ?
P2_1 C26_1 1.823(9) . ?
P2_1 C32_1 1.842(9) . ?
P2_1 C13_1 1.846(8) . ?
P3_1 C38_1 1.828(9) . ?
P3_1 C39_1 1.829(9) . ?
P3_1 C45_1 1.847(9) . ?
P4_1 C38_1 1.833(9) . ?
P4_1 C57_1 1.836(9) . ?
P4_1 C51_1 1.843(9) . ?
O1_1 C1_1 1.125(11) . ?
O2_1 C2_1 1.146(11) . ?
O3_1 C3_1 1.153(10) . ?
O4_1 C4_1 1.170(11) . ?
O5_1 C5_1 1.147(10) . ?
O6_1 C6_1 1.181(10) . ?
O7_1 C7_1 1.156(11) . ?
O8_1 C8_1 1.150(11) . ?
O9_1 C9_1 1.155(13) . ?
O10_1 C10_1 1.148(12) . ?
O11_1 C11_1 1.141(10) . ?
O12_1 C12_1 1.154(11) . ?
C14_1 C15_1 1.375(12) . ?
C14_1 C19_1 1.377(11) . ?
C15_1 C16_1 1.411(13) . ?
C16_1 C17_1 1.353(13) . ?
C17_1 C18_1 1.363(13) . ?
C18_1 C19_1 1.388(13) . ?
C20_1 C25_1 1.380(12) . ?
C20_1 C21_1 1.385(12) . ?
C21_1 C22_1 1.404(13) . ?
C22_1 C23_1 1.344(14) . ?
C23_1 C24_1 1.381(14) . ?
C24_1 C25_1 1.405(13) . ?
C26_1 C27_1 1.382(12) . ?
C26_1 C31_1 1.412(12) . ?
C27_1 C28_1 1.389(13) . ?
C28_1 C29_1 1.375(13) . ?
C29_1 C30_1 1.354(13) . ?
C30_1 C31_1 1.414(13) . ?
C32_1 C37_1 1.374(12) . ?
C32_1 C33_1 1.380(12) . ?
C33_1 C34_1 1.379(13) . ?
C34_1 C35_1 1.388(14) . ?
C35_1 C36_1 1.351(14) . ?
C36_1 C37_1 1.400(13) . ?
C39_1 C40_1 1.383(12) . ?
C39_1 C44_1 1.424(12) . ?
C40_1 C41_1 1.385(13) . ?
C41_1 C42_1 1.387(13) . ?
C42_1 C43_1 1.348(13) . ?
C43_1 C44_1 1.397(13) . ?
C45_1 C50_1 1.400(13) . ?
C45_1 C46_1 1.411(12) . ?
C46_1 C47_1 1.354(13) . ?
C47_1 C48_1 1.356(14) . ?
C48_1 C49_1 1.388(14) . ?
C49_1 C50_1 1.380(13) . ?
C51_1 C56_1 1.380(13) . ?
C51_1 C52_1 1.401(12) . ?
C52_1 C53_1 1.344(13) . ?
C53_1 C54_1 1.360(14) . ?
C54_1 C55_1 1.357(14) . ?
C55_1 C56_1 1.394(14) . ?
C57_1 C58_1 1.342(13) . ?
C57_1 C62_1 1.366(13) . ?
C58_1 C59_1 1.388(13) . ?
C59_1 C60_1 1.343(13) . ?
C60_1 C61_1 1.309(15) . ?
C61_1 C62_1 1.38(2) . ?
C0_2 Pt1_2 2.023(9) . ?
C0_2 Ru5_2 2.047(9) . ?
C0_2 Ru4_2 2.064(8) . ?
C0_2 Ru1_2 2.067(8) . ?
C0_2 Ru2_2 2.076(8) . ?
C0_2 Ru3_2 2.087(8) . ?
Pt1_2 C1_2 1.836(12) . ?
Pt1_2 C4_2 2.410(10) . ?
Pt1_2 Ru2_2 2.8587(8) . ?
Pt1_2 Ru1_2 2.8843(8) . ?
Pt1_2 Ru3_2 2.8972(9) . ?
Pt1_2 Ru4_2 2.9659(9) . ?
Ru1_2 C3_2 1.837(10) . ?
Ru1_2 C2_2 1.887(11) . ?
Ru1_2 P4_2 2.325(2) . ?
Ru1_2 Ru5_2 2.9012(11) . ?
Ru1_2 Ru2_2 2.9340(10) . ?
Ru1_2 Ru4_2 2.9796(10) . ?
Ru2_2 C5_2 1.887(10) . ?
Ru2_2 C4_2 1.929(11) . ?
Ru2_2 P1_2 2.341(2) . ?
Ru2_2 Ru5_2 2.9026(11) . ?
Ru2_2 Ru3_2 2.9730(10) . ?
Ru3_2 C6_2 1.868(10) . ?
Ru3_2 C7_2 1.890(11) . ?
Ru3_2 P2_2 2.326(2) . ?
Ru3_2 Ru4_2 2.8403(10) . ?
Ru3_2 Ru5_2 2.9488(10) . ?
Ru4_2 C8_2 1.872(10) . ?
Ru4_2 C9_2 1.905(10) . ?
Ru4_2 P3_2 2.327(2) . ?
Ru4_2 Ru5_2 2.8816(10) . ?
Ru5_2 C10_2 1.899(10) . ?
Ru5_2 C11_2 1.901(11) . ?
Ru5_2 C12_2 1.916(10) . ?
P1_2 C20_2 1.826(9) . ?
P1_2 C14_2 1.837(9) . ?
P1_2 C13_2 1.839(9) . ?
P2_2 C32_2 1.819(9) . ?
P2_2 C13_2 1.821(9) . ?
P2_2 C26_2 1.823(9) . ?
P3_2 C38_2 1.824(8) . ?
P3_2 C45_2 1.829(9) . ?
P3_2 C39_2 1.831(9) . ?
P4_2 C51_2 1.808(9) . ?
P4_2 C57_2 1.835(9) . ?
P4_2 C38_2 1.843(8) . ?
O1_2 C1_2 1.158(12) . ?
O2_2 C2_2 1.147(11) . ?
O3_2 C3_2 1.166(11) . ?
O4_2 C4_2 1.173(11) . ?
O5_2 C5_2 1.143(10) . ?
O6_2 C6_2 1.154(10) . ?
O7_2 C7_2 1.145(11) . ?
O8_2 C8_2 1.149(10) . ?
O9_2 C9_2 1.140(11) . ?
O10_2 C10_2 1.140(10) . ?
O11_2 C11_2 1.160(11) . ?
O12_2 C12_2 1.139(10) . ?
C14_2 C15_2 1.359(12) . ?
C14_2 C19_2 1.375(12) . ?
C15_2 C16_2 1.378(12) . ?
C16_2 C17_2 1.387(13) . ?
C17_2 C18_2 1.329(14) . ?
C18_2 C19_2 1.428(13) . ?
C20_2 C25_2 1.395(12) . ?
C20_2 C21_2 1.401(12) . ?
C21_2 C22_2 1.371(12) . ?
C22_2 C23_2 1.332(13) . ?
C23_2 C24_2 1.396(13) . ?
C24_2 C25_2 1.382(13) . ?
C26_2 C27_2 1.400(12) . ?
C26_2 C31_2 1.403(13) . ?
C27_2 C28_2 1.422(13) . ?
C28_2 C29_2 1.364(14) . ?
C29_2 C30_2 1.360(13) . ?
C30_2 C31_2 1.420(13) . ?
C32_2 C33_2 1.367(13) . ?
C32_2 C37_2 1.396(12) . ?
C33_2 C34_2 1.390(14) . ?
C34_2 C35_2 1.384(14) . ?
C35_2 C36_2 1.354(14) . ?
C36_2 C37_2 1.393(13) . ?
C39_2 C40_2 1.376(13) . ?
C39_2 C44_2 1.421(13) . ?
C40_2 C41_2 1.417(15) . ?
C41_2 C42_2 1.378(15) . ?
C42_2 C43_2 1.371(15) . ?
C43_2 C44_2 1.364(14) . ?
C45_2 C46_2 1.384(12) . ?
C45_2 C50_2 1.386(12) . ?
C46_2 C47_2 1.379(13) . ?
C47_2 C48_2 1.379(14) . ?
C48_2 C49_2 1.361(14) . ?
C49_2 C50_2 1.383(14) . ?
C51_2 C56_2 1.405(12) . ?
C51_2 C52_2 1.411(12) . ?
C52_2 C53_2 1.381(13) . ?
C53_2 C54_2 1.383(13) . ?
C54_2 C55_2 1.367(13) . ?
C55_2 C56_2 1.390(13) . ?
C57_2 C62_2 1.409(11) . ?
C57_2 C58_2 1.410(12) . ?
C58_2 C59_2 1.393(13) . ?
C59_2 C60_2 1.377(13) . ?
C60_2 C61_2 1.325(13) . ?
C61_2 C62_2 1.391(12) . ?
C1 Cl1 1.772(12) . ?
C1 Cl2 1.844(13) . ?
C0 Cl4 1.64(2) . ?
C0 Cl3 1.83(2) . ?
C3 Cl5 1.48(2) . ?
C3 Cl6 1.85(2) . ?
